data_1550304
loop_
_publ_author_name
'Zeng, Chao'
'Yuan, Kang'
'Wang, Nan'
'Peng, Tai'
'Wu, Gang'
'Wang, Suning'

_publ_section_title
;
 The Opposite and Amplifying Effect of B-N Coordination on Photophysical
 Properties of Regioisomers with an Unsymmetrical Backbone
;
_journal_name_full 'Chemical Science'
_journal_paper_doi 10.1039/C8SC04210A
_journal_year 2019
_chemical_formula_sum 'C43 H38 B N2'
_chemical_formula_weight 593.56
_space_group_crystal_system triclinic
_space_group_IT_number 2
_space_group_name_Hall '-P 1'
_space_group_name_H-M_alt 'P -1'
_symmetry_space_group_name_Hall '-P 1'
_symmetry_space_group_name_H-M 'P -1'
_atom_sites_solution_hydrogens geom
_audit_creation_method SHELXL-2014/7
_audit_update_record
;
2018-04-26 deposited with the CCDC.
2018-11-27 downloaded from the CCDC.
;
_cell_angle_alpha 81.008(6)
_cell_angle_beta 83.598(6)
_cell_angle_gamma 78.061(6)
_cell_formula_units_Z 2
_cell_length_a 8.1887(14)
_cell_length_b 13.353(2)
_cell_length_c 15.493(2)
_cell_measurement_reflns_used 3099
_cell_measurement_temperature 179(2)
_cell_measurement_theta_max 22.40
_cell_measurement_theta_min 2.55
_cell_volume 1631.5(4)
_computing_cell_refinement 'Bruker SAINT'
_computing_data_collection 'Bruker APEX2'
_computing_data_reduction 'Bruker SAINT'
_computing_molecular_graphics 'Bruker SHELXTL'
_computing_publication_material 'Bruker SHELXTL'
_computing_structure_refinement 'SHELXL-2014/7 (Sheldrick, 2014)'
_computing_structure_solution 'SHELXS-97 (Sheldrick 2008)'
_diffrn_ambient_temperature 179(2)
_diffrn_measured_fraction_theta_full 0.994
_diffrn_measured_fraction_theta_max 0.991
_diffrn_measurement_device_type 'Bruker APEX-II CCD'
_diffrn_measurement_method '\f and \w scans'
_diffrn_radiation_type MoK\a
_diffrn_radiation_wavelength 0.71073
_diffrn_reflns_av_R_equivalents 0.1340
_diffrn_reflns_av_unetI/netI 0.1730
_diffrn_reflns_Laue_measured_fraction_full 0.994
_diffrn_reflns_Laue_measured_fraction_max 0.991
_diffrn_reflns_limit_h_max 10
_diffrn_reflns_limit_h_min -10
_diffrn_reflns_limit_k_max 17
_diffrn_reflns_limit_k_min -17
_diffrn_reflns_limit_l_max 19
_diffrn_reflns_limit_l_min -18
_diffrn_reflns_number 19378
_diffrn_reflns_point_group_measured_fraction_full 0.994
_diffrn_reflns_point_group_measured_fraction_max 0.991
_diffrn_reflns_theta_full 25.242
_diffrn_reflns_theta_max 27.202
_diffrn_reflns_theta_min 2.199
_exptl_absorpt_coefficient_mu 0.069
_exptl_absorpt_correction_T_max 0.991
_exptl_absorpt_correction_T_min 0.980
_exptl_absorpt_correction_type multi-scan
_exptl_crystal_colour yellow
_exptl_crystal_density_diffrn 1.208
_exptl_crystal_description Block
_exptl_crystal_F_000 630
_exptl_crystal_size_max 0.293
_exptl_crystal_size_mid 0.204
_exptl_crystal_size_min 0.138
_exptl_transmission_factor_max 0.745
_exptl_transmission_factor_min 0.618
_refine_diff_density_max 0.502
_refine_diff_density_min -0.389
_refine_diff_density_rms 0.094
_refine_ls_extinction_coef 0.028(6)
_refine_ls_extinction_expression Fc^*^=kFc[1+0.001xFc^2^\l^3^/sin(2\q)]^-1/4^
_refine_ls_extinction_method 'SHELXL-2014/7 (Sheldrick 2014'
_refine_ls_goodness_of_fit_ref 1.068
_refine_ls_hydrogen_treatment constr
_refine_ls_matrix_type full
_refine_ls_number_parameters 423
_refine_ls_number_reflns 7207
_refine_ls_number_restraints 0
_refine_ls_restrained_S_all 1.068
_refine_ls_R_factor_all 0.2006
_refine_ls_R_factor_gt 0.1223
_refine_ls_shift/su_max 0.000
_refine_ls_shift/su_mean 0.000
_refine_ls_structure_factor_coef Fsqd
_refine_ls_weighting_details 'w=1/[\s^2^(Fo^2^)+(0.1200P)^2^+2.4000P] where P=(Fo^2^+2Fc^2^)/3'
_refine_ls_weighting_scheme calc
_refine_ls_wR_factor_gt 0.2965
_refine_ls_wR_factor_ref 0.3284
_reflns_Friedel_coverage 0.000
_reflns_number_gt 3723
_reflns_number_total 7207
_reflns_threshold_expression 'I > 2\s(I)'
_cod_data_source_file c8sc04210a2.cif
_cod_data_source_block b1b-sr
_cod_depositor_comments
;
The following automatic conversions were performed:

'_exptl_absorpt_correction_type' value 'Multi-scan' changed to
'multi-scan' according to
/home/data/users/saulius/crontab/automatic-downloads/rss-feeds/RSC/lib/dictionaries/cif_core.dic
dictionary named 'cif_core.dic' version 2.4.2 from 2011-04-26.

Automatic conversion script
Id: cif_fix_values 4973 2017-02-22 13:04:09Z antanas 
;
_cod_original_cell_volume 1631.5(5)
_cod_database_code 1550304
_shelx_shelxl_version_number 2014/7
_shelx_space_group_comment
; 
The symmetry employed for this shelxl refinement is uniquely defined 
by the following loop, which should always be used as a source of 
symmetry information in preference to the above space-group names. 
They are only intended as comments. 
;
_shelx_estimated_absorpt_t_min 0.980
_shelx_estimated_absorpt_t_max 0.991

loop_
_space_group_symop_operation_xyz
'x, y, z'
'-x, -y, -z'

loop_
_atom_site_label
_atom_site_type_symbol
_atom_site_fract_x
_atom_site_fract_y
_atom_site_fract_z
_atom_site_U_iso_or_equiv
_atom_site_adp_type
_atom_site_occupancy
_atom_site_site_symmetry_order
_atom_site_calc_flag
_atom_site_refinement_flags_posn
_atom_site_refinement_flags_adp
B1 B 0.3637(7) 0.1275(4) 0.2941(3) 0.0306(12) Uani 1 1 d . .
N1 N 1.0175(5) 0.5062(3) 0.1584(2) 0.0329(9) Uani 1 1 d . .
N2 N 0.7095(6) 0.6040(4) 0.3785(3) 0.0578(14) Uani 1 1 d . .
C1 C 0.4913(6) 0.2017(3) 0.2684(3) 0.0308(11) Uani 1 1 d . .
C2 C 0.5685(6) 0.2326(3) 0.3334(3) 0.0318(11) Uani 1 1 d . .
H2 H 0.5478 0.2044 0.3929 0.038 Uiso 1 1 calc R U
C3 C 0.6738(6) 0.3029(3) 0.3134(3) 0.0295(10) Uani 1 1 d . .
H3 H 0.7276 0.3202 0.3588 0.035 Uiso 1 1 calc R U
C4 C 0.7018(6) 0.3486(3) 0.2274(3) 0.0272(10) Uani 1 1 d . .
C5 C 0.6286(6) 0.3174(3) 0.1616(3) 0.0310(11) Uani 1 1 d . .
H5 H 0.6488 0.3460 0.1022 0.037 Uiso 1 1 calc R U
C6 C 0.5264(6) 0.2447(4) 0.1824(3) 0.0358(12) Uani 1 1 d . .
H6 H 0.4789 0.2237 0.1366 0.043 Uiso 1 1 calc R U
C7 C 0.8078(6) 0.4277(3) 0.2081(3) 0.0290(10) Uani 1 1 d . .
C8 C 0.9490(6) 0.4247(3) 0.1483(3) 0.0304(10) Uani 1 1 d . .
C9 C 1.0607(6) 0.3766(3) 0.0808(3) 0.0298(10) Uani 1 1 d . .
C10 C 1.0607(6) 0.2906(4) 0.0396(3) 0.0341(11) Uani 1 1 d . .
H10 H 0.9761 0.2505 0.0558 0.041 Uiso 1 1 calc R U
C11 C 1.1855(7) 0.2651(4) -0.0246(4) 0.0442(13) Uani 1 1 d . .
H11 H 1.1879 0.2057 -0.0517 0.053 Uiso 1 1 calc R U
C12 C 1.3083(7) 0.3238(4) -0.0511(3) 0.0459(14) Uani 1 1 d . .
H12 H 1.3914 0.3049 -0.0967 0.055 Uiso 1 1 calc R U
C13 C 1.3107(6) 0.4085(4) -0.0123(3) 0.0404(12) Uani 1 1 d . .
H13 H 1.3945 0.4487 -0.0310 0.048 Uiso 1 1 calc R U
C14 C 1.1886(6) 0.4354(3) 0.0553(3) 0.0314(11) Uani 1 1 d . .
C15 C 1.1581(6) 0.5200(4) 0.1069(3) 0.0337(11) Uani 1 1 d . .
C16 C 1.2235(7) 0.6025(4) 0.1195(4) 0.0442(13) Uani 1 1 d . .
H16 H 1.3218 0.6173 0.0855 0.053 Uiso 1 1 calc R U
C17 C 1.1445(7) 0.6654(4) 0.1830(4) 0.0479(14) Uani 1 1 d . .
H17 H 1.1917 0.7220 0.1917 0.057 Uiso 1 1 calc R U
C18 C 1.0000(7) 0.6471(4) 0.2331(4) 0.0440(13) Uani 1 1 d . .
H18 H 0.9477 0.6913 0.2748 0.053 Uiso 1 1 calc R U
C19 C 0.9321(6) 0.5624(3) 0.2213(3) 0.0327(11) Uani 1 1 d . .
C20 C 0.7964(6) 0.5137(3) 0.2547(3) 0.0320(11) Uani 1 1 d . .
C21 C 0.6622(6) 0.5540(3) 0.3194(3) 0.0342(11) Uani 1 1 d . .
C22 C 0.4983(6) 0.5443(4) 0.3180(3) 0.0409(12) Uani 1 1 d . .
H22 H 0.4676 0.5092 0.2753 0.049 Uiso 1 1 calc R U
C23 C 0.3794(8) 0.5865(4) 0.3795(4) 0.0527(15) Uani 1 1 d . .
H23 H 0.2657 0.5805 0.3798 0.063 Uiso 1 1 calc R U
C24 C 0.4267(9) 0.6366(5) 0.4399(4) 0.0599(17) Uani 1 1 d . .
H24 H 0.3478 0.6652 0.4835 0.072 Uiso 1 1 calc R U
C25 C 0.5909(9) 0.6445(5) 0.4355(4) 0.0665(19) Uani 1 1 d . .
H25 H 0.6225 0.6818 0.4763 0.080 Uiso 1 1 calc R U
C26 C 0.2645(6) 0.1291(3) 0.3877(3) 0.0307(10) Uani 1 1 d . .
C27 C 0.2672(6) 0.0386(3) 0.4476(3) 0.0320(11) Uani 1 1 d . .
C28 C 0.1764(6) 0.0423(4) 0.5295(3) 0.0361(11) Uani 1 1 d . .
H28 H 0.1786 -0.0197 0.5693 0.043 Uiso 1 1 calc R U
C29 C 0.0843(7) 0.1332(4) 0.5538(3) 0.0388(12) Uani 1 1 d . .
C30 C 0.0801(6) 0.2229(4) 0.4948(3) 0.0371(12) Uani 1 1 d . .
H30 H 0.0138 0.2857 0.5104 0.045 Uiso 1 1 calc R U
C31 C 0.1709(6) 0.2233(4) 0.4132(3) 0.0325(11) Uani 1 1 d . .
C32 C 0.1563(7) 0.3254(4) 0.3535(4) 0.0467(14) Uani 1 1 d . .
H32A H 0.0480 0.3695 0.3675 0.070 Uiso 1 1 calc R U
H32B H 0.1645 0.3131 0.2923 0.070 Uiso 1 1 calc R U
H32C H 0.2469 0.3598 0.3622 0.070 Uiso 1 1 calc R U
C33 C 0.3711(7) -0.0635(4) 0.4281(3) 0.0424(13) Uani 1 1 d . .
H33A H 0.4867 -0.0680 0.4417 0.064 Uiso 1 1 calc R U
H33B H 0.3695 -0.0692 0.3659 0.064 Uiso 1 1 calc R U
H33C H 0.3247 -0.1199 0.4641 0.064 Uiso 1 1 calc R U
C34 C -0.0146(7) 0.1351(5) 0.6426(3) 0.0497(14) Uani 1 1 d . .
H34A H -0.0589 0.0713 0.6587 0.075 Uiso 1 1 calc R U
H34B H -0.1077 0.1947 0.6397 0.075 Uiso 1 1 calc R U
H34C H 0.0588 0.1406 0.6867 0.075 Uiso 1 1 calc R U
C35 C 0.3327(6) 0.0597(3) 0.2260(3) 0.0294(10) Uani 1 1 d . .
C36 C 0.1725(6) 0.0650(3) 0.2005(3) 0.0297(10) Uani 1 1 d . .
C37 C 0.1504(7) 0.0100(4) 0.1355(3) 0.0379(12) Uani 1 1 d . .
H37 H 0.0405 0.0159 0.1185 0.045 Uiso 1 1 calc R U
C38 C 0.2810(7) -0.0530(4) 0.0942(3) 0.0380(12) Uani 1 1 d . .
C39 C 0.4375(7) -0.0612(4) 0.1214(3) 0.0417(13) Uani 1 1 d . .
H39 H 0.5291 -0.1050 0.0946 0.050 Uiso 1 1 calc R U
C40 C 0.4678(6) -0.0089(4) 0.1858(3) 0.0388(12) Uani 1 1 d . .
C41 C 0.6435(7) -0.0282(5) 0.2163(4) 0.0538(15) Uani 1 1 d . .
H41A H 0.7232 -0.0651 0.1745 0.081 Uiso 1 1 calc R U
H41B H 0.6460 -0.0699 0.2743 0.081 Uiso 1 1 calc R U
H41C H 0.6745 0.0381 0.2198 0.081 Uiso 1 1 calc R U
C42 C 0.0207(6) 0.1319(4) 0.2399(3) 0.0405(12) Uani 1 1 d . .
H42A H -0.0789 0.1256 0.2131 0.061 Uiso 1 1 calc R U
H42B H 0.0346 0.2041 0.2291 0.061 Uiso 1 1 calc R U
H42C H 0.0075 0.1098 0.3032 0.061 Uiso 1 1 calc R U
C43 C 0.2544(9) -0.1101(5) 0.0220(4) 0.0616(17) Uani 1 1 d . .
H43A H 0.3299 -0.1777 0.0263 0.092 Uiso 1 1 calc R U
H43B H 0.2780 -0.0701 -0.0350 0.092 Uiso 1 1 calc R U
H43C H 0.1381 -0.1198 0.0276 0.092 Uiso 1 1 calc R U

loop_
_atom_site_aniso_label
_atom_site_aniso_U_11
_atom_site_aniso_U_22
_atom_site_aniso_U_33
_atom_site_aniso_U_23
_atom_site_aniso_U_13
_atom_site_aniso_U_12
B1 0.026(3) 0.030(3) 0.035(3) 0.002(2) -0.011(2) -0.002(2)
N1 0.036(2) 0.030(2) 0.035(2) -0.0094(16) 0.0007(18) -0.0101(18)
N2 0.052(3) 0.073(3) 0.057(3) -0.040(3) 0.003(2) -0.014(3)
C1 0.030(3) 0.033(2) 0.030(2) -0.0069(19) 0.003(2) -0.009(2)
C2 0.033(3) 0.036(2) 0.027(2) -0.0020(19) -0.001(2) -0.009(2)
C3 0.024(2) 0.038(2) 0.025(2) -0.0064(19) -0.0027(19) -0.002(2)
C4 0.025(2) 0.028(2) 0.027(2) -0.0076(18) 0.0043(19) -0.0040(19)
C5 0.037(3) 0.036(2) 0.022(2) -0.0032(18) -0.001(2) -0.014(2)
C6 0.042(3) 0.043(3) 0.029(3) -0.009(2) -0.004(2) -0.019(2)
C7 0.031(3) 0.028(2) 0.031(2) -0.0089(18) -0.003(2) -0.009(2)
C8 0.034(3) 0.026(2) 0.034(3) -0.0040(18) -0.005(2) -0.010(2)
C9 0.028(3) 0.032(2) 0.027(2) -0.0013(18) -0.0031(19) -0.003(2)
C10 0.034(3) 0.035(2) 0.033(3) -0.009(2) 0.001(2) -0.003(2)
C11 0.044(3) 0.038(3) 0.049(3) -0.013(2) -0.001(3) -0.003(2)
C12 0.037(3) 0.050(3) 0.042(3) -0.004(2) 0.009(2) 0.004(3)
C13 0.030(3) 0.043(3) 0.043(3) -0.002(2) 0.004(2) -0.003(2)
C14 0.027(3) 0.030(2) 0.035(3) -0.0005(19) -0.005(2) -0.002(2)
C15 0.030(3) 0.036(3) 0.036(3) -0.002(2) -0.002(2) -0.012(2)
C16 0.036(3) 0.046(3) 0.054(3) -0.008(2) 0.006(2) -0.021(2)
C17 0.051(4) 0.039(3) 0.061(4) -0.017(3) 0.003(3) -0.023(3)
C18 0.052(3) 0.037(3) 0.050(3) -0.015(2) -0.009(3) -0.016(3)
C19 0.036(3) 0.035(2) 0.030(2) -0.014(2) -0.003(2) -0.006(2)
C20 0.031(3) 0.033(2) 0.033(3) -0.0088(19) -0.001(2) -0.008(2)
C21 0.039(3) 0.033(2) 0.031(3) -0.0095(19) -0.005(2) -0.002(2)
C22 0.034(3) 0.046(3) 0.043(3) -0.015(2) -0.009(2) -0.001(2)
C23 0.041(3) 0.056(3) 0.059(4) -0.020(3) 0.004(3) 0.003(3)
C24 0.059(4) 0.065(4) 0.051(4) -0.027(3) 0.011(3) 0.004(3)
C25 0.060(4) 0.085(5) 0.064(4) -0.051(4) 0.007(3) -0.012(4)
C26 0.031(3) 0.034(2) 0.031(2) -0.0055(19) -0.006(2) -0.012(2)
C27 0.032(3) 0.034(2) 0.032(3) -0.0048(19) -0.007(2) -0.010(2)
C28 0.041(3) 0.035(3) 0.036(3) 0.000(2) -0.009(2) -0.016(2)
C29 0.040(3) 0.052(3) 0.030(3) -0.008(2) 0.001(2) -0.022(3)
C30 0.032(3) 0.041(3) 0.041(3) -0.012(2) -0.003(2) -0.011(2)
C31 0.031(3) 0.036(3) 0.033(3) -0.004(2) -0.002(2) -0.011(2)
C32 0.051(4) 0.032(3) 0.056(3) -0.008(2) -0.003(3) -0.004(2)
C33 0.043(3) 0.039(3) 0.044(3) -0.003(2) -0.006(2) -0.006(2)
C34 0.049(4) 0.064(4) 0.038(3) -0.009(3) 0.001(3) -0.017(3)
C35 0.025(2) 0.030(2) 0.033(3) -0.0035(19) -0.0003(19) -0.0051(19)
C36 0.031(3) 0.027(2) 0.033(3) -0.0022(18) -0.002(2) -0.009(2)
C37 0.038(3) 0.039(3) 0.041(3) 0.000(2) -0.013(2) -0.013(2)
C38 0.050(3) 0.036(3) 0.032(3) -0.009(2) -0.001(2) -0.016(2)
C39 0.041(3) 0.042(3) 0.042(3) -0.017(2) 0.001(2) -0.003(2)
C40 0.031(3) 0.041(3) 0.044(3) -0.013(2) -0.002(2) -0.003(2)
C41 0.032(3) 0.062(4) 0.068(4) -0.022(3) -0.010(3) 0.001(3)
C42 0.033(3) 0.046(3) 0.045(3) -0.005(2) -0.011(2) -0.008(2)
C43 0.084(5) 0.065(4) 0.043(3) -0.023(3) -0.008(3) -0.019(4)

loop_
_atom_type_symbol
_atom_type_description
_atom_type_scat_dispersion_real
_atom_type_scat_dispersion_imag
_atom_type_scat_source
C C 0.0033 0.0016 'International Tables Vol C Tables 4.2.6.8 and 6.1.1.4'
H H 0.0000 0.0000 'International Tables Vol C Tables 4.2.6.8 and 6.1.1.4'
B B 0.0013 0.0007 'International Tables Vol C Tables 4.2.6.8 and 6.1.1.4'
N N 0.0061 0.0033 'International Tables Vol C Tables 4.2.6.8 and 6.1.1.4'

loop_
_geom_angle_atom_site_label_1
_geom_angle_atom_site_label_2
_geom_angle_atom_site_label_3
_geom_angle
C1 B1 C35 119.6(4)
C1 B1 C26 117.4(4)
C35 B1 C26 122.9(4)
C15 N1 C8 117.1(4)
C15 N1 C19 129.4(4)
C8 N1 C19 113.5(4)
C25 N2 C21 117.0(5)
C6 C1 C2 116.9(4)
C6 C1 B1 122.7(4)
C2 C1 B1 120.3(4)
C3 C2 C1 121.8(4)
C2 C3 C4 120.5(4)
C3 C4 C5 118.4(4)
C3 C4 C7 119.7(4)
C5 C4 C7 121.9(4)
C6 C5 C4 120.3(4)
C5 C6 C1 121.9(4)
C8 C7 C20 107.9(4)
C8 C7 C4 125.7(4)
C20 C7 C4 125.9(4)
N1 C8 C7 105.9(4)
N1 C8 C9 103.6(4)
C7 C8 C9 150.6(4)
C10 C9 C14 119.5(4)
C10 C9 C8 132.8(4)
C14 C9 C8 107.7(4)
C11 C10 C9 118.7(5)
C10 C11 C12 121.9(5)
C13 C12 C11 120.6(5)
C12 C13 C14 119.4(5)
C13 C14 C9 119.8(4)
C13 C14 C15 131.8(5)
C9 C14 C15 108.3(4)
N1 C15 C16 115.3(4)
N1 C15 C14 103.3(4)
C16 C15 C14 141.4(5)
C15 C16 C17 119.7(5)
C18 C17 C16 121.9(5)
C17 C18 C19 119.1(5)
N1 C19 C18 114.7(5)
N1 C19 C20 105.6(4)
C18 C19 C20 139.7(4)
C19 C20 C7 107.1(4)
C19 C20 C21 124.2(4)
C7 C20 C21 128.4(4)
N2 C21 C22 122.0(5)
N2 C21 C20 115.5(5)
C22 C21 C20 122.6(4)
C21 C22 C23 118.9(5)
C24 C23 C22 119.4(6)
C23 C24 C25 117.9(5)
N2 C25 C24 124.8(5)
C27 C26 C31 118.3(4)
C27 C26 B1 121.3(4)
C31 C26 B1 120.3(4)
C28 C27 C26 120.0(4)
C28 C27 C33 118.1(4)
C26 C27 C33 121.9(4)
C29 C28 C27 121.7(5)
C28 C29 C30 118.7(5)
C28 C29 C34 120.7(5)
C30 C29 C34 120.5(5)
C29 C30 C31 121.6(5)
C30 C31 C26 119.6(4)
C30 C31 C32 117.3(4)
C26 C31 C32 123.0(4)
C36 C35 C40 117.1(4)
C36 C35 B1 121.3(4)
C40 C35 B1 121.5(4)
C37 C36 C35 120.1(4)
C37 C36 C42 118.0(4)
C35 C36 C42 121.9(4)
C38 C37 C36 122.9(5)
C39 C38 C37 117.1(4)
C39 C38 C43 121.0(5)
C37 C38 C43 121.9(5)
C38 C39 C40 122.9(5)
C39 C40 C35 119.8(5)
C39 C40 C41 119.4(5)
C35 C40 C41 120.7(4)

loop_
_geom_bond_atom_site_label_1
_geom_bond_atom_site_label_2
_geom_bond_distance
B1 C1 1.563(7)
B1 C35 1.566(7)
B1 C26 1.583(7)
N1 C15 1.354(6)
N1 C8 1.360(6)
N1 C19 1.364(6)
N2 C25 1.325(7)
N2 C21 1.347(6)
C1 C6 1.389(6)
C1 C2 1.402(6)
C2 C3 1.380(6)
C3 C4 1.391(6)
C4 C5 1.395(6)
C4 C7 1.477(6)
C5 C6 1.387(6)
C7 C8 1.397(6)
C7 C20 1.432(6)
C8 C9 1.447(6)
C9 C10 1.399(6)
C9 C14 1.421(6)
C10 C11 1.374(7)
C11 C12 1.388(8)
C12 C13 1.365(7)
C13 C14 1.401(7)
C14 C15 1.448(6)
C15 C16 1.369(7)
C16 C17 1.409(7)
C17 C18 1.385(8)
C18 C19 1.404(7)
C19 C20 1.411(7)
C20 C21 1.476(7)
C21 C22 1.377(7)
C22 C23 1.382(7)
C23 C24 1.363(8)
C24 C25 1.363(9)
C26 C27 1.402(6)
C26 C31 1.419(6)
C27 C28 1.399(7)
C27 C33 1.505(7)
C28 C29 1.373(7)
C29 C30 1.385(7)
C29 C34 1.518(7)
C30 C31 1.394(7)
C31 C32 1.514(7)
C35 C36 1.396(6)
C35 C40 1.434(6)
C36 C37 1.383(6)
C36 C42 1.503(7)
C37 C38 1.380(7)
C38 C39 1.371(7)
C38 C43 1.508(7)
C39 C40 1.374(7)
C40 C41 1.524(7)
